data_1528838
loop_
_publ_author_name
'Saito, S.'
'Nakahigashi, K.'
'Shimomura, Y.'

_publ_section_title
;
 X-ray diffraction study on Co O
;
_journal_name_full 'Journal of the Physical Society of Japan'
_journal_page_first 850
_journal_page_last 860
_journal_volume 21
_journal_year 1966
_chemical_formula_sum 'Co O'
_space_group_IT_number 12
_symmetry_space_group_name_Hall '-C 2y'
_symmetry_space_group_name_H-M 'C 1 2/m 1'
_cell_angle_alpha 90
_cell_angle_beta 125.55
_cell_angle_gamma 90
_cell_formula_units_Z 2
_cell_length_a 5.18
_cell_length_b 3.015
_cell_length_c 3.017
_cell_volume 38.336
_citation_journal_id_ASTM JUPSAU
_cod_data_source_file Saito_JUPSAU_1966_435.cif
_cod_data_source_block Co1O1
_cod_original_cell_volume 38.33609
_cod_original_formula_sum 'Co1 O1'
_cod_database_code 1528838

loop_
_symmetry_equiv_pos_as_xyz
x,y,z
-x,y,-z
-x,-y,-z
x,-y,z
x+1/2,y+1/2,z
-x+1/2,y+1/2,-z
-x+1/2,-y+1/2,-z
x+1/2,-y+1/2,z

loop_
_atom_site_label
_atom_site_type_symbol
_atom_site_fract_x
_atom_site_fract_y
_atom_site_fract_z
_atom_site_occupancy
_atom_site_U_iso_or_equiv
Co1 Co+2 0 0 0 1 0.0
O1 O-2 0 0.5 0.5 1 0.0
